data_9011692
loop_
_publ_author_name
'Hull, S.'
'Keen, D. A.'

_publ_section_title
;
 Pressure-induced phase transitions in AgCl, AgBr, and AgI
 Sample: P = 12.7 GPa, Phase II
;
_journal_name_full 'Physical Review B'
_journal_page_first 750
_journal_page_last 761
_journal_paper_doi 10.1103/PhysRevB.59.750
_journal_volume 59
_journal_year 1999
_chemical_formula_structural AgBr
_chemical_formula_sum 'Ag Br'
_space_group_IT_number 4
_symmetry_space_group_name_Hall 'P 2yb'
_symmetry_space_group_name_H-M 'P 1 21 1'
_cell_angle_alpha 90
_cell_angle_beta 100.87
_cell_angle_gamma 90
_cell_length_a 3.691
_cell_length_b 4.018
_cell_length_c 5.450
_cell_formula_units_Z 2
_cell_volume 79.376
_database_code_amcsd 0015223
_diffrn_ambient_pressure 1.27e+07
_exptl_crystal_density_diffrn 7.856
_cod_database_code 9011692
_amcsd_formula_title AgBr

loop_
_space_group_symop_operation_xyz
x,y,z
-x,1/2+y,-z

loop_
_atom_site_label
_atom_site_fract_x
_atom_site_fract_y
_atom_site_fract_z
_atom_site_U_iso_or_equiv
Ag 0.12900 0.25000 0.22900 0.08232
Br 0.30500 0.25000 0.68000 0.04053

loop_
_cod_related_entry_id
_cod_related_entry_database
_cod_related_entry_code
1 AMCSD 0015223
